data_1518844
loop_
_publ_author_name
'Faustino, H\'elio'
'Varela, Iv\'an'
'Mascare\~nas, Jos\'e L.'
'L\'opez, Fernando'

_publ_section_title
;
 Gold(i)-catalyzed [2 + 2 + 2] cycloaddition of allenamides, alkenes and
 aldehydes: a straightforward approach to tetrahydropyrans
;
_journal_issue 5
_journal_name_full 'Chem. Sci.'
_journal_page_first 2903
_journal_paper_doi 10.1039/C5SC00295H
_journal_volume 6
_journal_year 2015
_chemical_formula_moiety 'C25 H27 N O3'
_chemical_formula_sum 'C25 H27 N O3'
_chemical_formula_weight 389.48
_chemical_name_common lm1iv2-O11-3
_chemical_name_systematic 4aha
_space_group_IT_number 14
_symmetry_cell_setting monoclinic
_symmetry_Int_Tables_number 14
_symmetry_space_group_name_Hall '-P 2yn'
_symmetry_space_group_name_H-M 'P 1 21/n 1'
_atom_sites_solution_hydrogens geom
_atom_sites_solution_primary direct
_atom_sites_solution_secondary difmap
_audit_conform_dict_location ftp://ftp.iucr.org/pub/cif_core.dic
_audit_conform_dict_name cif_core.dic
_audit_conform_dict_version 2.4.3
_audit_creation_date 2013-11-26T13:23:00-00:00
_audit_creation_method 'WinGX routine CIF_UPDATE'
_audit_update_record
;
2014-12-09 deposited with the CCDC.
2015-03-09 downloaded from the CCDC.
;
_cell_angle_alpha 90
_cell_angle_beta 105.806(2)
_cell_angle_gamma 90
_cell_formula_units_Z 4
_cell_length_a 10.6026(4)
_cell_length_b 12.0053(4)
_cell_length_c 16.5199(6)
_cell_measurement_reflns_used 9773
_cell_measurement_temperature 100(2)
_cell_measurement_theta_max 30.53
_cell_measurement_theta_min 2.56
_cell_measurement_wavelength 0.71073
_cell_volume 2023.27(13)
_computing_cell_refinement 'SAINT V8.34A integration software'
_computing_data_collection 'Bruker APEX2 software'
_computing_data_reduction 'SORTAV (Blessing, 1995)'
_computing_molecular_graphics 'ORTEP-3 for Windows (Farrugia, 2012)'
_computing_publication_material 'WinGX publication routines (Farrugia, 2012)'
_computing_structure_refinement 'SHELXL-2013 (Sheldrick, 2013)'
_computing_structure_solution 'SIR-2011 (Burla et al., 2012)'
_diffrn_ambient_temperature 100(2)
_diffrn_detector 'APEX-II CCD'
_diffrn_measured_fraction_theta_full 1
_diffrn_measured_fraction_theta_max 0.997
_diffrn_measurement_device '\k-geometry diffractometer'
_diffrn_measurement_device_type 'Bruker APEX-II'
_diffrn_measurement_method '\f or \w oscillation scans'
_diffrn_orient_matrix_UB_11 -0.075064
_diffrn_orient_matrix_UB_12 -0.053026
_diffrn_orient_matrix_UB_13 -0.018648
_diffrn_orient_matrix_UB_21 -0.031948
_diffrn_orient_matrix_UB_22 0.042191
_diffrn_orient_matrix_UB_23 -0.053906
_diffrn_orient_matrix_UB_31 0.054344
_diffrn_orient_matrix_UB_32 -0.04844
_diffrn_orient_matrix_UB_33 -0.026538
_diffrn_radiation_monochromator graphite
_diffrn_radiation_probe x-ray
_diffrn_radiation_type MoK\a
_diffrn_radiation_wavelength 0.71073
_diffrn_reflns_av_R_equivalents 0.0386
_diffrn_reflns_Laue_measured_fraction_full 1
_diffrn_reflns_Laue_measured_fraction_max 0.997
_diffrn_reflns_limit_h_max 15
_diffrn_reflns_limit_h_min -15
_diffrn_reflns_limit_k_max 17
_diffrn_reflns_limit_k_min -17
_diffrn_reflns_limit_l_max 23
_diffrn_reflns_limit_l_min -23
_diffrn_reflns_number 38710
_diffrn_reflns_point_group_measured_fraction_full 1
_diffrn_reflns_point_group_measured_fraction_max 0.997
_diffrn_reflns_reduction_process
;
        Scaled and merged with Sortav
        R.H. Blessing, (1987) Cryst. Rev. 1, 3-58
        R.H. Blessing, (1989) J. Appl. Cryst. 22, 396-397
;
_diffrn_reflns_theta_full 25.242
_diffrn_reflns_theta_max 30.568
_diffrn_reflns_theta_min 2.057
_diffrn_source 'sealed x-ray tube'
_exptl_absorpt_coefficient_mu 0.083
_exptl_absorpt_correction_T_max 0.988
_exptl_absorpt_correction_T_min 0.914
_exptl_absorpt_correction_type multi-scan
_exptl_absorpt_process_details
;
SADABS-2012/1 - Bruker AXS area detector scaling and absorption correction
;
_exptl_crystal_colour colourless
_exptl_crystal_density_diffrn 1.279
_exptl_crystal_density_method 'not measured'
_exptl_crystal_description Prism
_exptl_crystal_F_000 832
_exptl_crystal_size_max 0.28
_exptl_crystal_size_mid 0.22
_exptl_crystal_size_min 0.1
_refine_diff_density_max 0.321
_refine_diff_density_min -0.216
_refine_diff_density_rms 0.049
_refine_ls_extinction_method none
_refine_ls_goodness_of_fit_ref 1.021
_refine_ls_hydrogen_treatment constr
_refine_ls_matrix_type full
_refine_ls_number_constraints 0
_refine_ls_number_parameters 262
_refine_ls_number_reflns 6193
_refine_ls_number_restraints 0
_refine_ls_restrained_S_all 1.021
_refine_ls_R_factor_all 0.072
_refine_ls_R_factor_gt 0.048
_refine_ls_shift/su_max 0
_refine_ls_shift/su_mean 0
_refine_ls_structure_factor_coef Fsqd
_refine_ls_weighting_details 'w=1/[\s^2^(Fo^2^)+(0.0476P)^2^+0.8598P] where P=(Fo^2^+2Fc^2^)/3'
_refine_ls_weighting_scheme calc
_refine_ls_wR_factor_gt 0.1066
_refine_ls_wR_factor_ref 0.1173
_reflns_number_gt 4628
_reflns_number_total 6193
_reflns_threshold_expression 'I > 2\s(I)'
_cod_data_source_file c5sc00295h2.cif
_cod_data_source_block shelx
_cod_depositor_comments 'Adding full bibliography for 1518843--1518845.cif.'
_cod_original_sg_symbol_H-M 'P 21/n'
_cod_database_code 1518844
_shelx_estimated_absorpt_t_min 0.977
_shelx_estimated_absorpt_t_max 0.992

loop_
_symmetry_equiv_pos_as_xyz
'x, y, z'
'-x+1/2, y+1/2, -z+1/2'
'-x, -y, -z'
'x-1/2, -y-1/2, z-1/2'

loop_
_atom_site_label
_atom_site_type_symbol
_atom_site_fract_x
_atom_site_fract_y
_atom_site_fract_z
_atom_site_U_iso_or_equiv
_atom_site_adp_type
_atom_site_occupancy
_atom_site_calc_flag
O1 O 0.50004(8) 0.23148(7) 0.20488(5) 0.01403(17) Uani 1 d
C2 C 0.58088(11) 0.27575(10) 0.15434(8) 0.0147(2) Uani 1 d
H2 H 0.5786 0.2229 0.1072 0.018 Uiso 1 calc
C3 C 0.53466(11) 0.38935(10) 0.11778(7) 0.0156(2) Uani 1 d
C4 C 0.38817(12) 0.40685(11) 0.09110(8) 0.0193(2) Uani 1 d
H4A H 0.3507 0.3689 0.0366 0.023 Uiso 1 calc
H4B H 0.3695 0.4875 0.0827 0.023 Uiso 1 calc
C5 C 0.32210(12) 0.36226(10) 0.15584(8) 0.0170(2) Uani 1 d
H5 H 0.225 0.3668 0.1314 0.02 Uiso 1 calc
C6 C 0.35935(12) 0.43155(10) 0.23605(9) 0.0206(3) Uani 1 d
H6A H 0.3273 0.5087 0.2227 0.025 Uiso 1 calc
H6B H 0.4561 0.4345 0.2572 0.025 Uiso 1 calc
C7 C 0.30341(13) 0.38566(11) 0.30519(8) 0.0222(3) Uani 1 d
H7A H 0.333 0.4323 0.3563 0.027 Uiso 1 calc
H7B H 0.2065 0.3881 0.2864 0.027 Uiso 1 calc
C8 C 0.34906(13) 0.26586(11) 0.32556(8) 0.0210(3) Uani 1 d
H8A H 0.3092 0.2352 0.3685 0.025 Uiso 1 calc
H8B H 0.4455 0.2642 0.3488 0.025 Uiso 1 calc
C9 C 0.30929(12) 0.19473(10) 0.24608(8) 0.0173(2) Uani 1 d
H9A H 0.2124 0.1904 0.227 0.021 Uiso 1 calc
H9B H 0.3431 0.1182 0.2599 0.021 Uiso 1 calc
C10 C 0.35983(11) 0.23935(10) 0.17365(7) 0.0139(2) Uani 1 d
C11 C 0.71654(11) 0.27373(10) 0.21515(8) 0.0164(2) Uani 1 d
C12 C 0.74683(12) 0.33988(12) 0.28691(8) 0.0222(3) Uani 1 d
H12 H 0.6834 0.3906 0.2961 0.027 Uiso 1 calc
C13 C 0.86858(13) 0.33268(13) 0.34527(9) 0.0284(3) Uani 1 d
H13 H 0.8877 0.3783 0.3941 0.034 Uiso 1 calc
C14 C 0.96230(13) 0.25950(13) 0.33275(10) 0.0314(3) Uani 1 d
H14 H 1.046 0.2551 0.3724 0.038 Uiso 1 calc
C15 C 0.93268(14) 0.19304(13) 0.26211(11) 0.0329(3) Uani 1 d
H15 H 0.9964 0.1426 0.253 0.039 Uiso 1 calc
C16 C 0.81025(13) 0.19926(11) 0.20411(10) 0.0253(3) Uani 1 d
H16 H 0.7906 0.1518 0.1563 0.03 Uiso 1 calc
C21 C 0.61149(12) 0.46879(10) 0.10083(7) 0.0161(2) Uani 1 d
H21 H 0.5727 0.5395 0.0843 0.019 Uiso 1 calc
N22 N 0.74559(10) 0.45662(8) 0.10541(6) 0.0157(2) Uani 1 d
C23 C 0.84016(12) 0.54596(11) 0.13482(9) 0.0216(3) Uani 1 d
H23A H 0.8503 0.5638 0.1948 0.026 Uiso 1 calc
H23B H 0.8157 0.6143 0.1006 0.026 Uiso 1 calc
C24 C 0.96312(13) 0.49240(12) 0.12174(9) 0.0276(3) Uani 1 d
H24A H 1.0157 0.5477 0.1006 0.033 Uiso 1 calc
H24B H 1.0179 0.4606 0.1751 0.033 Uiso 1 calc
O25 O 0.91614(9) 0.40552(8) 0.06014(6) 0.0259(2) Uani 1 d
C26 C 0.78876(12) 0.38277(11) 0.05607(8) 0.0183(2) Uani 1 d
O27 O 0.72863(9) 0.30824(8) 0.01371(6) 0.0244(2) Uani 1 d
C31 C 0.30624(12) 0.16196(10) 0.09881(7) 0.0168(2) Uani 1 d
C32 C 0.37770(13) 0.06911(11) 0.08666(8) 0.0204(3) Uani 1 d
H32 H 0.4656 0.0602 0.1198 0.025 Uiso 1 calc
C33 C 0.32177(14) -0.01092(13) 0.02643(9) 0.0288(3) Uani 1 d
H33 H 0.3718 -0.0736 0.0186 0.035 Uiso 1 calc
C34 C 0.19367(15) 0.00065(14) -0.02190(9) 0.0327(4) Uani 1 d
H34 H 0.1548 -0.0547 -0.062 0.039 Uiso 1 calc
C35 C 0.12280(14) 0.09335(14) -0.01139(9) 0.0308(3) Uani 1 d
H35 H 0.0353 0.1022 -0.0453 0.037 Uiso 1 calc
C36 C 0.17778(13) 0.17363(12) 0.04803(8) 0.0243(3) Uani 1 d
H36 H 0.1278 0.2371 0.0543 0.029 Uiso 1 calc

loop_
_atom_site_aniso_label
_atom_site_aniso_U_11
_atom_site_aniso_U_22
_atom_site_aniso_U_33
_atom_site_aniso_U_23
_atom_site_aniso_U_13
_atom_site_aniso_U_12
O1 0.0110(4) 0.0153(4) 0.0157(4) 0.0024(3) 0.0036(3) 0.0000(3)
C2 0.0130(5) 0.0148(5) 0.0173(5) 0.0003(4) 0.0060(4) -0.0004(4)
C3 0.0158(5) 0.0160(5) 0.0156(5) 0.0008(4) 0.0055(4) 0.0008(4)
C4 0.0153(6) 0.0186(6) 0.0239(6) 0.0077(5) 0.0055(5) 0.0023(4)
C5 0.0125(5) 0.0161(5) 0.0234(6) 0.0037(5) 0.0063(5) 0.0020(4)
C6 0.0162(6) 0.0151(5) 0.0321(7) -0.0022(5) 0.0092(5) 0.0014(4)
C7 0.0179(6) 0.0253(6) 0.0248(6) -0.0053(5) 0.0080(5) 0.0017(5)
C8 0.0193(6) 0.0257(6) 0.0193(6) -0.0008(5) 0.0073(5) 0.0003(5)
C9 0.0146(5) 0.0188(6) 0.0187(6) 0.0029(5) 0.0050(4) -0.0012(4)
C10 0.0110(5) 0.0142(5) 0.0163(5) 0.0014(4) 0.0032(4) 0.0001(4)
C11 0.0135(5) 0.0145(5) 0.0219(6) 0.0036(4) 0.0063(4) -0.0001(4)
C12 0.0161(6) 0.0260(6) 0.0240(6) 0.0000(5) 0.0044(5) 0.0025(5)
C13 0.0190(7) 0.0359(8) 0.0269(7) 0.0010(6) 0.0003(5) -0.0034(6)
C14 0.0140(6) 0.0331(8) 0.0418(9) 0.0151(7) -0.0012(6) -0.0004(5)
C15 0.0175(6) 0.0245(7) 0.0562(10) 0.0079(7) 0.0091(7) 0.0080(5)
C16 0.0195(6) 0.0191(6) 0.0383(8) -0.0014(6) 0.0097(6) 0.0026(5)
C21 0.0165(5) 0.0162(5) 0.0163(5) 0.0008(4) 0.0054(4) 0.0008(4)
N22 0.0156(5) 0.0155(5) 0.0167(5) -0.0023(4) 0.0058(4) -0.0034(4)
C23 0.0189(6) 0.0205(6) 0.0246(6) -0.0056(5) 0.0045(5) -0.0058(5)
C24 0.0183(6) 0.0316(7) 0.0328(7) -0.0103(6) 0.0068(5) -0.0073(5)
O25 0.0191(5) 0.0313(5) 0.0302(5) -0.0102(4) 0.0117(4) -0.0048(4)
C26 0.0189(6) 0.0211(6) 0.0163(5) -0.0003(5) 0.0071(5) -0.0014(5)
O27 0.0270(5) 0.0246(5) 0.0234(5) -0.0097(4) 0.0096(4) -0.0069(4)
C31 0.0165(5) 0.0186(6) 0.0150(5) 0.0026(4) 0.0040(4) -0.0035(4)
C32 0.0186(6) 0.0240(6) 0.0203(6) -0.0046(5) 0.0077(5) -0.0042(5)
C33 0.0298(7) 0.0348(8) 0.0266(7) -0.0135(6) 0.0158(6) -0.0091(6)
C34 0.0348(8) 0.0471(9) 0.0181(6) -0.0138(6) 0.0105(6) -0.0189(7)
C35 0.0248(7) 0.0444(9) 0.0186(6) 0.0031(6) -0.0019(5) -0.0118(6)
C36 0.0196(6) 0.0265(7) 0.0234(7) 0.0051(5) 0.0001(5) -0.0032(5)

loop_
_atom_type_symbol
_atom_type_description
_atom_type_scat_dispersion_real
_atom_type_scat_dispersion_imag
_atom_type_scat_source
C C 0.0033 0.0016 'International Tables Vol C Tables 4.2.6.8 and 6.1.1.4'
H H 0 0 'International Tables Vol C Tables 4.2.6.8 and 6.1.1.4'
N N 0.0061 0.0033 'International Tables Vol C Tables 4.2.6.8 and 6.1.1.4'
O O 0.0106 0.006 'International Tables Vol C Tables 4.2.6.8 and 6.1.1.4'

loop_
_geom_angle_atom_site_label_1
_geom_angle_atom_site_label_2
_geom_angle_atom_site_label_3
_geom_angle
C10 O1 C2 118.99(8)
O1 C2 C11 102.46(9)
O1 C2 C3 112.39(9)
C11 C2 C3 115.08(10)
O1 C2 H2 108.9
C11 C2 H2 108.9
C3 C2 H2 108.9
C21 C3 C4 118.58(11)
C21 C3 C2 125.24(11)
C4 C3 C2 115.87(10)
C3 C4 C5 112.26(10)
C3 C4 H4A 109.2
C5 C4 H4A 109.2
C3 C4 H4B 109.2
C5 C4 H4B 109.2
H4A C4 H4B 107.9
C6 C5 C4 111.00(10)
C6 C5 C10 111.45(10)
C4 C5 C10 109.02(10)
C6 C5 H5 108.4
C4 C5 H5 108.4
C10 C5 H5 108.4
C5 C6 C7 113.11(10)
C5 C6 H6A 109
C7 C6 H6A 109
C5 C6 H6B 109
C7 C6 H6B 109
H6A C6 H6B 107.8
C8 C7 C6 109.92(10)
C8 C7 H7A 109.7
C6 C7 H7A 109.7
C8 C7 H7B 109.7
C6 C7 H7B 109.7
H7A C7 H7B 108.2
C7 C8 C9 109.94(11)
C7 C8 H8A 109.7
C9 C8 H8A 109.7
C7 C8 H8B 109.7
C9 C8 H8B 109.7
H8A C8 H8B 108.2
C8 C9 C10 113.71(10)
C8 C9 H9A 108.8
C10 C9 H9A 108.8
C8 C9 H9B 108.8
C10 C9 H9B 108.8
H9A C9 H9B 107.7
O1 C10 C31 111.77(9)
O1 C10 C9 104.11(9)
C31 C10 C9 106.67(9)
O1 C10 C5 108.77(9)
C31 C10 C5 114.16(10)
C9 C10 C5 110.90(10)
C16 C11 C12 118.28(12)
C16 C11 C2 120.60(12)
C12 C11 C2 120.92(11)
C13 C12 C11 120.80(13)
C13 C12 H12 119.6
C11 C12 H12 119.6
C14 C13 C12 120.40(14)
C14 C13 H13 119.8
C12 C13 H13 119.8
C15 C14 C13 119.15(13)
C15 C14 H14 120.4
C13 C14 H14 120.4
C14 C15 C16 120.51(13)
C14 C15 H15 119.7
C16 C15 H15 119.7
C11 C16 C15 120.85(14)
C11 C16 H16 119.6
C15 C16 H16 119.6
C3 C21 N22 125.42(11)
C3 C21 H21 117.3
N22 C21 H21 117.3
C26 N22 C21 122.15(10)
C26 N22 C23 111.39(10)
C21 N22 C23 122.22(10)
N22 C23 C24 100.36(10)
N22 C23 H23A 111.7
C24 C23 H23A 111.7
N22 C23 H23B 111.7
C24 C23 H23B 111.7
H23A C23 H23B 109.5
O25 C24 C23 105.09(10)
O25 C24 H24A 110.7
C23 C24 H24A 110.7
O25 C24 H24B 110.7
C23 C24 H24B 110.7
H24A C24 H24B 108.8
C26 O25 C24 109.03(10)
O27 C26 O25 122.56(12)
O27 C26 N22 128.19(12)
O25 C26 N22 109.25(10)
C32 C31 C36 118.22(12)
C32 C31 C10 120.44(11)
C36 C31 C10 120.76(11)
C31 C32 C33 120.81(13)
C31 C32 H32 119.6
C33 C32 H32 119.6
C34 C33 C32 120.20(14)
C34 C33 H33 119.9
C32 C33 H33 119.9
C35 C34 C33 119.43(13)
C35 C34 H34 120.3
C33 C34 H34 120.3
C34 C35 C36 120.77(13)
C34 C35 H35 119.6
C36 C35 H35 119.6
C35 C36 C31 120.55(14)
C35 C36 H36 119.7
C31 C36 H36 119.7

loop_
_geom_bond_atom_site_label_1
_geom_bond_atom_site_label_2
_geom_bond_distance
O1 C10 1.4378(13)
O1 C2 1.4506(14)
C2 C11 1.5137(16)
C2 C3 1.5178(16)
C2 H2 1
C3 C21 1.3326(16)
C3 C4 1.5092(16)
C4 C5 1.5262(17)
C4 H4A 0.99
C4 H4B 0.99
C5 C6 1.5228(18)
C5 C10 1.5361(16)
C5 H5 1
C6 C7 1.5261(18)
C6 H6A 0.99
C6 H6B 0.99
C7 C8 1.5255(19)
C7 H7A 0.99
C7 H7B 0.99
C8 C9 1.5263(18)
C8 H8A 0.99
C8 H8B 0.99
C9 C10 1.5347(16)
C9 H9A 0.99
C9 H9B 0.99
C10 C31 1.5271(16)
C11 C16 1.3851(17)
C11 C12 1.3900(18)
C12 C13 1.3875(18)
C12 H12 0.95
C13 C14 1.383(2)
C13 H13 0.95
C14 C15 1.378(2)
C14 H14 0.95
C15 C16 1.390(2)
C15 H15 0.95
C16 H16 0.95
C21 N22 1.4106(15)
C21 H21 0.95
N22 C26 1.3650(16)
N22 C23 1.4583(15)
C23 C24 1.5210(19)
C23 H23A 0.99
C23 H23B 0.99
C24 O25 1.4475(16)
C24 H24A 0.99
C24 H24B 0.99
O25 C26 1.3615(15)
C26 O27 1.2057(15)
C31 C32 1.3927(18)
C31 C36 1.3986(18)
C32 C33 1.3940(18)
C32 H32 0.95
C33 C34 1.382(2)
C33 H33 0.95
C34 C35 1.380(2)
C34 H34 0.95
C35 C36 1.386(2)
C35 H35 0.95
C36 H36 0.95

loop_
_geom_torsion_atom_site_label_1
_geom_torsion_atom_site_label_2
_geom_torsion_atom_site_label_3
_geom_torsion_atom_site_label_4
_geom_torsion
C10 O1 C2 C11 168.61(9)
C10 O1 C2 C3 44.52(13)
O1 C2 C3 C21 150.05(11)
C11 C2 C3 C21 33.28(17)
O1 C2 C3 C4 -36.41(14)
C11 C2 C3 C4 -153.19(10)
C21 C3 C4 C5 -142.03(12)
C2 C3 C4 C5 43.98(15)
C3 C4 C5 C6 68.53(13)
C3 C4 C5 C10 -54.61(13)
C4 C5 C6 C7 -176.02(10)
C10 C5 C6 C7 -54.29(13)
C5 C6 C7 C8 57.45(14)
C6 C7 C8 C9 -56.68(14)
C7 C8 C9 C10 56.02(13)
C2 O1 C10 C31 70.21(12)
C2 O1 C10 C9 -175.02(9)
C2 O1 C10 C5 -56.73(12)
C8 C9 C10 O1 64.21(12)
C8 C9 C10 C31 -177.46(10)
C8 C9 C10 C5 -52.60(13)
C6 C5 C10 O1 -63.61(12)
C4 C5 C10 O1 59.27(12)
C6 C5 C10 C31 170.83(10)
C4 C5 C10 C31 -66.30(13)
C6 C5 C10 C9 50.31(13)
C4 C5 C10 C9 173.18(10)
O1 C2 C11 C16 109.96(12)
C3 C2 C11 C16 -127.75(13)
O1 C2 C11 C12 -64.77(13)
C3 C2 C11 C12 57.51(15)
C16 C11 C12 C13 1.01(19)
C2 C11 C12 C13 175.86(12)
C11 C12 C13 C14 0.2(2)
C12 C13 C14 C15 -0.7(2)
C13 C14 C15 C16 0.0(2)
C12 C11 C16 C15 -1.8(2)
C2 C11 C16 C15 -176.63(12)
C14 C15 C16 C11 1.3(2)
C4 C3 C21 N22 -166.16(11)
C2 C3 C21 N22 7.2(2)
C3 C21 N22 C26 61.99(17)
C3 C21 N22 C23 -143.13(13)
C26 N22 C23 C24 -19.22(14)
C21 N22 C23 C24 -176.52(11)
N22 C23 C24 O25 21.33(14)
C23 C24 O25 C26 -17.57(15)
C24 O25 C26 O27 -174.84(13)
C24 O25 C26 N22 5.67(14)
C21 N22 C26 O27 -12.7(2)
C23 N22 C26 O27 -169.97(13)
C21 N22 C26 O25 166.80(10)
C23 N22 C26 O25 9.48(14)
O1 C10 C31 C32 22.71(15)
C9 C10 C31 C32 -90.47(13)
C5 C10 C31 C32 146.68(11)
O1 C10 C31 C36 -166.18(11)
C9 C10 C31 C36 80.63(13)
C5 C10 C31 C36 -42.21(15)
C36 C31 C32 C33 -1.07(19)
C10 C31 C32 C33 170.26(12)
C31 C32 C33 C34 -0.4(2)
C32 C33 C34 C35 1.5(2)
C33 C34 C35 C36 -1.2(2)
C34 C35 C36 C31 -0.3(2)
C32 C31 C36 C35 1.39(19)
C10 C31 C36 C35 -169.91(12)
